data_4029447
loop_
_publ_author_name
'Mori, Hiroki'
'Chen, Xi-Chao'
'Chang, Ning-Hui'
'Hamao, Shino'
'Kubozono, Yoshihiro'
'Nakajima, Kiyohiko'
'Nishihara, Yasushi'

_publ_section_title
;
 Synthesis of methoxy-substituted picenes: substitution position effect on
 their electronic and single-crystal structures.
;
_journal_issue 11
_journal_name_full 'The Journal of organic chemistry'
_journal_page_first 4973
_journal_page_last 4983
_journal_paper_doi 10.1021/jo500543h
_journal_volume 79
_journal_year 2014
_chemical_formula_moiety 'C26 H22 O4'
_chemical_formula_sum 'C26 H22 O4'
_chemical_formula_weight 398.44
_space_group_IT_number 14
_symmetry_cell_setting monoclinic
_symmetry_Int_Tables_number 14
_symmetry_space_group_name_Hall '-P 2yn'
_symmetry_space_group_name_H-M 'P 1 21/n 1'
_atom_sites_solution_hydrogens geom
_atom_sites_solution_primary direct
_atom_sites_solution_secondary difmap
_audit_creation_method SHELXL-97
_cell_angle_alpha 90.00
_cell_angle_beta 90.379(16)
_cell_angle_gamma 90.00
_cell_formula_units_Z 4
_cell_length_a 7.043(2)
_cell_length_b 19.934(8)
_cell_length_c 13.754(5)
_cell_measurement_reflns_used 13184
_cell_measurement_temperature 298
_cell_measurement_theta_max 27.49
_cell_measurement_theta_min 3.07
_cell_volume 1931.0(12)
_computing_cell_refinement 'RAPID AUTO'
_computing_data_collection 'RAPID AUTO'
_computing_data_reduction 'RAPID AUTO'
_computing_molecular_graphics 'CrystalStructure 4.0 (Rigaku, 2010)'
_computing_publication_material 'CrystalStructure 4.0'
_computing_structure_refinement 'SHELXL-97 (Sheldrick, 2008)'
_computing_structure_solution 'SIR2004 (Burla, et al., 2005)'
_diffrn_ambient_temperature 298
_diffrn_detector_area_resol_mean 10.000
_diffrn_measured_fraction_theta_full 0.992
_diffrn_measured_fraction_theta_max 0.992
_diffrn_measurement_device_type 'Rigaku R-AXIS RAPID'
_diffrn_measurement_method \w
_diffrn_radiation_monochromator graphite
_diffrn_radiation_source 'sealed tube'
_diffrn_radiation_type MoK\a
_diffrn_radiation_wavelength 0.71075
_diffrn_reflns_av_R_equivalents 0.0305
_diffrn_reflns_av_sigmaI/netI 0.0280
_diffrn_reflns_limit_h_max 8
_diffrn_reflns_limit_h_min -8
_diffrn_reflns_limit_k_max 25
_diffrn_reflns_limit_k_min -25
_diffrn_reflns_limit_l_max 17
_diffrn_reflns_limit_l_min -17
_diffrn_reflns_number 18350
_diffrn_reflns_theta_full 27.48
_diffrn_reflns_theta_max 27.48
_diffrn_reflns_theta_min 3.07
_exptl_absorpt_coefficient_mu 0.092
_exptl_absorpt_correction_T_max 0.9864
_exptl_absorpt_correction_T_min 0.9470
_exptl_absorpt_correction_type numerical
_exptl_absorpt_process_details 'NUMABS (Rigaku, 1999)'
_exptl_crystal_colour colorless
_exptl_crystal_density_diffrn 1.371
_exptl_crystal_density_method 'not measured'
_exptl_crystal_description prism
_exptl_crystal_F_000 840
_exptl_crystal_size_max 0.60
_exptl_crystal_size_mid 0.40
_exptl_crystal_size_min 0.15
_refine_diff_density_max 0.162
_refine_diff_density_min -0.214
_refine_diff_density_rms 0.063
_refine_ls_extinction_method none
_refine_ls_goodness_of_fit_ref 1.051
_refine_ls_hydrogen_treatment refall
_refine_ls_matrix_type full
_refine_ls_number_parameters 359
_refine_ls_number_reflns 4393
_refine_ls_number_restraints 0
_refine_ls_restrained_S_all 1.051
_refine_ls_R_factor_all 0.0613
_refine_ls_R_factor_gt 0.0424
_refine_ls_shift/su_max 0.002
_refine_ls_shift/su_mean 0.000
_refine_ls_structure_factor_coef Fsqd
_refine_ls_weighting_details 'calc w=1/[\s^2^(Fo^2^)+(0.0790P)^2^+0.0000P] where P=(Fo^2^+2Fc^2^)/3'
_refine_ls_weighting_scheme calc
_refine_ls_wR_factor_gt 0.1178
_refine_ls_wR_factor_ref 0.1281
_reflns_number_gt 3089
_reflns_number_total 4393
_reflns_threshold_expression >2sigma(I)
_cod_data_source_file jo500543h_si_003.cif
_cod_data_source_block yn36
_cod_depositor_comments 'Adding full bibliography for 4029445--4029447.cif.'
_cod_original_cell_volume 1930.9(12)
_cod_database_code 4029447

loop_
_symmetry_equiv_pos_as_xyz
'x, y, z'
'-x+1/2, y+1/2, -z+1/2'
'-x, -y, -z'
'x-1/2, -y-1/2, z-1/2'

loop_
_atom_site_label
_atom_site_type_symbol
_atom_site_fract_x
_atom_site_fract_y
_atom_site_fract_z
_atom_site_U_iso_or_equiv
_atom_site_adp_type
_atom_site_occupancy
_atom_site_symmetry_multiplicity
_atom_site_calc_flag
O1 O 0.24181(14) 0.74562(4) 0.28691(7) 0.0569(3) Uani 1 1 d
O2 O 0.14702(14) 0.55857(4) 0.07999(6) 0.0588(3) Uani 1 1 d
O3 O 0.21631(16) 0.19403(4) 0.68733(7) 0.0678(3) Uani 1 1 d
O4 O 0.33672(16) 0.36275(5) 0.92194(6) 0.0678(3) Uani 1 1 d
C1 C 0.24148(16) 0.63399(6) 0.35730(9) 0.0429(3) Uani 1 1 d
C2 C 0.22817(16) 0.67730(5) 0.28058(9) 0.0445(3) Uani 1 1 d
C3 C 0.19732(17) 0.65410(6) 0.18554(9) 0.0477(3) Uani 1 1 d
C4 C 0.17961(16) 0.58707(6) 0.16912(8) 0.0451(3) Uani 1 1 d
C5 C 0.19447(15) 0.54014(5) 0.24667(8) 0.0423(3) Uani 1 1 d
C6 C 0.17934(18) 0.47004(6) 0.22989(9) 0.0493(3) Uani 1 1 d
C7 C 0.19183(17) 0.42556(6) 0.30374(9) 0.0481(3) Uani 1 1 d
C8 C 0.21893(15) 0.44686(5) 0.40169(8) 0.0404(3) Uani 1 1 d
C9 C 0.22799(15) 0.39936(5) 0.48055(8) 0.0413(3) Uani 1 1 d
C10 C 0.20354(19) 0.32912(6) 0.46413(9) 0.0506(3) Uani 1 1 d
C11 C 0.2083(2) 0.28485(6) 0.53881(10) 0.0531(3) Uani 1 1 d
C12 C 0.24058(16) 0.30584(6) 0.63581(9) 0.0463(3) Uani 1 1 d
C13 C 0.24593(18) 0.25924(6) 0.71416(10) 0.0515(3) Uani 1 1 d
C14 C 0.27823(19) 0.27970(7) 0.80694(10) 0.0548(3) Uani 1 1 d
C15 C 0.30545(17) 0.34827(7) 0.82602(9) 0.0518(3) Uani 1 1 d
C16 C 0.29833(17) 0.39513(6) 0.75329(9) 0.0475(3) Uani 1 1 d
C17 C 0.26649(15) 0.37440(5) 0.65643(8) 0.0422(3) Uani 1 1 d
C18 C 0.25776(15) 0.42181(5) 0.57644(8) 0.0407(3) Uani 1 1 d
C19 C 0.27709(17) 0.49172(6) 0.59186(9) 0.0472(3) Uani 1 1 d
C20 C 0.26589(17) 0.53648(6) 0.51802(8) 0.0464(3) Uani 1 1 d
C21 C 0.23669(14) 0.51604(5) 0.42050(8) 0.0391(2) Uani 1 1 d
C22 C 0.22438(14) 0.56411(5) 0.34182(8) 0.0391(2) Uani 1 1 d
C23 C 0.2700(3) 0.77370(7) 0.38055(11) 0.0618(4) Uani 1 1 d
C24 C 0.1400(3) 0.60220(8) -0.00153(11) 0.0689(4) Uani 1 1 d
C25 C 0.1860(3) 0.14659(9) 0.76206(14) 0.0784(5) Uani 1 1 d
C26 C 0.3557(3) 0.43113(9) 0.94778(12) 0.0718(4) Uani 1 1 d
H1 H 0.2616(18) 0.6506(7) 0.4211(11) 0.054(4) Uiso 1 1 d
H2 H 0.1856(18) 0.6866(8) 0.1351(11) 0.060(4) Uiso 1 1 d
H3 H 0.1621(19) 0.4541(8) 0.1639(11) 0.066(4) Uiso 1 1 d
H4 H 0.1844(19) 0.3780(8) 0.2854(10) 0.062(4) Uiso 1 1 d
H5 H 0.1829(19) 0.3118(8) 0.3990(11) 0.062(4) Uiso 1 1 d
H6 H 0.189(2) 0.2379(8) 0.5246(12) 0.068(4) Uiso 1 1 d
H7 H 0.286(2) 0.2493(8) 0.8611(12) 0.068(4) Uiso 1 1 d
H8 H 0.3168(18) 0.4428(8) 0.7700(10) 0.060(4) Uiso 1 1 d
H9 H 0.299(2) 0.5088(8) 0.6573(11) 0.067(4) Uiso 1 1 d
H10 H 0.2787(19) 0.5846(8) 0.5325(11) 0.063(4) Uiso 1 1 d
H11 H 0.278(2) 0.8207(9) 0.3698(12) 0.077(5) Uiso 1 1 d
H12 H 0.395(2) 0.7577(8) 0.4121(13) 0.082(5) Uiso 1 1 d
H13 H 0.161(2) 0.7616(9) 0.4220(14) 0.084(5) Uiso 1 1 d
H14 H 0.109(2) 0.5725(9) -0.0570(13) 0.087(5) Uiso 1 1 d
H15 H 0.266(2) 0.6236(9) -0.0094(13) 0.085(5) Uiso 1 1 d
H16 H 0.044(2) 0.6355(9) 0.0077(13) 0.086(5) Uiso 1 1 d
H17 H 0.155(3) 0.1054(11) 0.7260(15) 0.107(7) Uiso 1 1 d
H18 H 0.309(3) 0.1405(11) 0.8062(16) 0.110(7) Uiso 1 1 d
H19 H 0.083(3) 0.1608(9) 0.8055(15) 0.094(6) Uiso 1 1 d
H21 H 0.383(2) 0.4320(8) 1.0157(14) 0.086(5) Uiso 1 1 d
H22 H 0.465(2) 0.4532(9) 0.9119(13) 0.089(5) Uiso 1 1 d
H23 H 0.238(2) 0.4554(9) 0.9280(13) 0.087(5) Uiso 1 1 d

loop_
_atom_site_aniso_label
_atom_site_aniso_U_11
_atom_site_aniso_U_22
_atom_site_aniso_U_33
_atom_site_aniso_U_23
_atom_site_aniso_U_13
_atom_site_aniso_U_12
O1 0.0891(6) 0.0324(4) 0.0491(5) 0.0003(3) -0.0001(4) -0.0013(4)
O2 0.0932(7) 0.0433(5) 0.0397(5) 0.0027(3) -0.0129(4) -0.0058(4)
O3 0.1107(8) 0.0362(5) 0.0565(6) 0.0091(4) 0.0080(5) 0.0042(5)
O4 0.1011(7) 0.0632(6) 0.0393(5) 0.0044(4) 0.0023(5) 0.0015(5)
C1 0.0535(6) 0.0351(6) 0.0402(6) -0.0021(5) 0.0006(5) 0.0007(4)
C2 0.0512(6) 0.0328(6) 0.0495(6) 0.0005(5) 0.0004(5) 0.0004(4)
C3 0.0609(7) 0.0382(6) 0.0441(6) 0.0051(5) -0.0027(5) 0.0010(5)
C4 0.0543(6) 0.0416(6) 0.0392(6) 0.0008(5) -0.0042(5) -0.0012(5)
C5 0.0480(6) 0.0365(6) 0.0423(6) 0.0006(4) -0.0023(4) -0.0002(4)
C6 0.0687(8) 0.0391(6) 0.0400(6) -0.0036(5) -0.0052(5) -0.0019(5)
C7 0.0666(7) 0.0334(6) 0.0442(6) -0.0027(5) -0.0035(5) -0.0016(5)
C8 0.0465(6) 0.0340(5) 0.0408(6) -0.0010(4) 0.0002(4) 0.0011(4)
C9 0.0472(6) 0.0337(6) 0.0432(6) -0.0001(4) 0.0018(5) 0.0015(4)
C10 0.0729(8) 0.0349(6) 0.0438(6) -0.0024(5) -0.0011(6) 0.0021(5)
C11 0.0760(8) 0.0322(6) 0.0510(7) -0.0003(5) 0.0024(6) 0.0034(5)
C12 0.0548(6) 0.0382(6) 0.0459(6) 0.0038(5) 0.0050(5) 0.0061(5)
C13 0.0640(7) 0.0380(6) 0.0526(7) 0.0059(5) 0.0070(6) 0.0073(5)
C14 0.0686(8) 0.0496(7) 0.0462(7) 0.0114(6) 0.0066(6) 0.0087(6)
C15 0.0607(7) 0.0539(7) 0.0408(6) 0.0042(5) 0.0059(5) 0.0053(5)
C16 0.0568(7) 0.0434(7) 0.0425(6) 0.0019(5) 0.0037(5) 0.0016(5)
C17 0.0459(6) 0.0383(6) 0.0424(6) 0.0024(5) 0.0042(4) 0.0041(4)
C18 0.0452(5) 0.0361(6) 0.0408(6) 0.0001(4) 0.0026(4) 0.0027(4)
C19 0.0651(7) 0.0378(6) 0.0388(6) -0.0039(5) 0.0001(5) 0.0007(5)
C20 0.0644(7) 0.0327(6) 0.0422(6) -0.0032(5) 0.0003(5) -0.0002(5)
C21 0.0433(5) 0.0340(5) 0.0399(6) -0.0009(4) 0.0007(4) 0.0013(4)
C22 0.0419(5) 0.0343(5) 0.0412(6) -0.0005(4) 0.0007(4) 0.0008(4)
C23 0.0929(11) 0.0375(7) 0.0551(8) -0.0049(6) -0.0020(8) -0.0039(7)
C24 0.1110(13) 0.0522(8) 0.0434(7) 0.0069(6) -0.0163(8) -0.0020(8)
C25 0.1163(14) 0.0477(9) 0.0713(11) 0.0195(8) 0.0075(10) -0.0036(8)
C26 0.0986(12) 0.0692(10) 0.0477(8) -0.0063(7) 0.0030(8) -0.0061(9)

loop_
_atom_type_symbol
_atom_type_description
_atom_type_scat_dispersion_real
_atom_type_scat_dispersion_imag
_atom_type_scat_source
C C 0.0033 0.0016 'International Tables Vol C Tables 4.2.6.8 and 6.1.1.4'
H H 0.0000 0.0000 'International Tables Vol C Tables 4.2.6.8 and 6.1.1.4'
O O 0.0106 0.0060 'International Tables Vol C Tables 4.2.6.8 and 6.1.1.4'

loop_
_geom_angle_atom_site_label_1
_geom_angle_atom_site_label_2
_geom_angle_atom_site_label_3
_geom_angle
C2 O1 C23 117.42(10)
C4 O2 C24 117.24(10)
C13 O3 C25 117.60(13)
C15 O4 C26 117.40(11)
C2 C1 C22 120.06(11)
C2 C1 H1 120.2(8)
C22 C1 H1 119.7(8)
C1 C2 O1 125.13(11)
C1 C2 C3 121.41(11)
O1 C2 C3 113.46(10)
C4 C3 C2 119.48(11)
C4 C3 H2 122.7(9)
C2 C3 H2 117.8(9)
C3 C4 O2 124.80(10)
C3 C4 C5 121.02(11)
O2 C4 C5 114.18(10)
C22 C5 C6 119.71(10)
C22 C5 C4 118.93(10)
C6 C5 C4 121.35(11)
C7 C6 C5 121.28(11)
C7 C6 H3 119.8(9)
C5 C6 H3 118.9(9)
C6 C7 C8 121.56(11)
C6 C7 H4 116.0(8)
C8 C7 H4 122.5(8)
C21 C8 C7 118.47(10)
C21 C8 C9 120.11(10)
C7 C8 C9 121.41(10)
C18 C9 C10 118.48(10)
C18 C9 C8 120.14(10)
C10 C9 C8 121.37(10)
C11 C10 C9 121.09(12)
C11 C10 H5 118.1(9)
C9 C10 H5 120.8(9)
C10 C11 C12 121.70(12)
C10 C11 H6 118.4(10)
C12 C11 H6 119.9(10)
C17 C12 C11 119.78(11)
C17 C12 C13 118.59(11)
C11 C12 C13 121.62(11)
C14 C13 O3 124.32(11)
C14 C13 C12 121.28(12)
O3 C13 C12 114.40(11)
C13 C14 C15 119.32(12)
C13 C14 H7 123.2(9)
C15 C14 H7 117.5(9)
O4 C15 C16 124.46(12)
O4 C15 C14 114.00(11)
C16 C15 C14 121.54(12)
C15 C16 C17 119.64(12)
C15 C16 H8 118.9(8)
C17 C16 H8 121.4(8)
C12 C17 C16 119.61(10)
C12 C17 C18 118.35(10)
C16 C17 C18 122.04(11)
C9 C18 C19 117.84(10)
C9 C18 C17 120.58(10)
C19 C18 C17 121.58(10)
C20 C19 C18 122.09(11)
C20 C19 H9 118.1(9)
C18 C19 H9 119.8(9)
C19 C20 C21 121.90(11)
C19 C20 H10 119.1(9)
C21 C20 H10 119.0(9)
C8 C21 C20 117.91(10)
C8 C21 C22 120.40(10)
C20 C21 C22 121.69(10)
C5 C22 C1 119.10(10)
C5 C22 C21 118.56(10)
C1 C22 C21 122.34(10)
O1 C23 H11 104.9(10)
O1 C23 H12 112.0(10)
H11 C23 H12 108.5(13)
O1 C23 H13 108.9(10)
H11 C23 H13 112.2(14)
H12 C23 H13 110.3(14)
O2 C24 H14 104.4(10)
O2 C24 H15 108.9(10)
H14 C24 H15 111.7(14)
O2 C24 H16 109.9(11)
H14 C24 H16 111.2(14)
H15 C24 H16 110.5(15)
O3 C25 H17 103.1(12)
O3 C25 H18 111.5(12)
H17 C25 H18 111.6(16)
O3 C25 H19 111.4(11)
H17 C25 H19 112.7(16)
H18 C25 H19 106.6(16)
O4 C26 H21 106.4(10)
O4 C26 H22 111.5(10)
H21 C26 H22 108.8(14)
O4 C26 H23 108.7(10)
H21 C26 H23 114.8(15)
H22 C26 H23 106.7(14)

loop_
_geom_bond_atom_site_label_1
_geom_bond_atom_site_label_2
_geom_bond_distance
O1 C2 1.3680(15)
O1 C23 1.4170(17)
O2 C4 1.3690(15)
O2 C24 1.4195(16)
O3 C13 1.3669(16)
O3 C25 1.4139(18)
O4 C15 1.3670(16)
O4 C26 1.415(2)
C1 C2 1.3660(16)
C1 C22 1.4142(16)
C1 H1 0.948(14)
C2 C3 1.4022(17)
C3 C4 1.3607(17)
C3 H2 0.952(15)
C4 C5 1.4221(16)
C5 C22 1.4078(16)
C5 C6 1.4200(17)
C6 C7 1.3507(17)
C6 H3 0.968(15)
C7 C8 1.4241(17)
C7 H4 0.982(15)
C8 C21 1.4085(16)
C8 C9 1.4408(16)
C9 C18 1.4071(17)
C9 C10 1.4285(17)
C10 C11 1.3543(18)
C10 H5 0.970(15)
C11 C12 1.4150(18)
C11 H6 0.966(16)
C12 C17 1.4074(17)
C12 C13 1.4230(17)
C13 C14 1.3574(19)
C14 C15 1.405(2)
C14 H7 0.962(16)
C15 C16 1.3693(17)
C16 C17 1.4115(17)
C16 H8 0.985(15)
C17 C18 1.4513(16)
C18 C19 1.4162(16)
C19 C20 1.3537(17)
C19 H9 0.974(15)
C20 C21 1.4155(16)
C20 H10 0.983(15)
C21 C22 1.4476(15)
C23 H11 0.949(18)
C23 H12 1.030(17)
C23 H13 0.987(19)
C24 H14 0.990(18)
C24 H15 0.988(18)
C24 H16 0.957(18)
C25 H17 0.98(2)
C25 H18 1.06(2)
C25 H19 0.98(2)
C26 H21 0.952(19)
C26 H22 1.016(18)
C26 H23 0.997(18)

loop_
_geom_torsion_atom_site_label_1
_geom_torsion_atom_site_label_2
_geom_torsion_atom_site_label_3
_geom_torsion_atom_site_label_4
_geom_torsion
C22 C1 C2 O1 179.77(10)
C22 C1 C2 C3 0.09(18)
C23 O1 C2 C1 -0.71(19)
C23 O1 C2 C3 178.99(12)
C1 C2 C3 C4 0.20(18)
O1 C2 C3 C4 -179.51(10)
C2 C3 C4 O2 179.17(11)
C2 C3 C4 C5 -0.85(18)
C24 O2 C4 C3 3.03(19)
C24 O2 C4 C5 -176.94(12)
C3 C4 C5 C22 1.21(17)
O2 C4 C5 C22 -178.82(9)
C3 C4 C5 C6 -178.93(11)
O2 C4 C5 C6 1.05(16)
C22 C5 C6 C7 0.45(18)
C4 C5 C6 C7 -179.42(11)
C5 C6 C7 C8 0.58(19)
C6 C7 C8 C21 -1.30(18)
C6 C7 C8 C9 178.61(11)
C21 C8 C9 C18 -1.06(16)
C7 C8 C9 C18 179.04(10)
C21 C8 C9 C10 177.69(10)
C7 C8 C9 C10 -2.21(17)
C18 C9 C10 C11 0.13(19)
C8 C9 C10 C11 -178.64(12)
C9 C10 C11 C12 -1.0(2)
C10 C11 C12 C17 0.7(2)
C10 C11 C12 C13 -179.88(12)
C25 O3 C13 C14 11.0(2)
C25 O3 C13 C12 -169.03(14)
C17 C12 C13 C14 -1.04(19)
C11 C12 C13 C14 179.54(12)
C17 C12 C13 O3 178.98(10)
C11 C12 C13 O3 -0.44(18)
O3 C13 C14 C15 -179.53(12)
C12 C13 C14 C15 0.5(2)
C26 O4 C15 C16 2.5(2)
C26 O4 C15 C14 -176.83(13)
C13 C14 C15 O4 180.00(11)
C13 C14 C15 C16 0.6(2)
O4 C15 C16 C17 179.52(11)
C14 C15 C16 C17 -1.20(19)
C11 C12 C17 C16 179.91(11)
C13 C12 C17 C16 0.48(17)
C11 C12 C17 C18 0.43(17)
C13 C12 C17 C18 -179.00(10)
C15 C16 C17 C12 0.62(18)
C15 C16 C17 C18 -179.93(10)
C10 C9 C18 C19 -178.47(10)
C8 C9 C18 C19 0.31(17)
C10 C9 C18 C17 1.01(17)
C8 C9 C18 C17 179.79(9)
C12 C17 C18 C9 -1.29(16)
C16 C17 C18 C9 179.26(10)
C12 C17 C18 C19 178.18(10)
C16 C17 C18 C19 -1.28(17)
C9 C18 C19 C20 0.65(18)
C17 C18 C19 C20 -178.83(11)
C18 C19 C20 C21 -0.88(19)
C7 C8 C21 C20 -179.24(10)
C9 C8 C21 C20 0.85(16)
C7 C8 C21 C22 1.00(16)
C9 C8 C21 C22 -178.91(9)
C19 C20 C21 C8 0.10(18)
C19 C20 C21 C22 179.86(10)
C6 C5 C22 C1 179.24(10)
C4 C5 C22 C1 -0.90(16)
C6 C5 C22 C21 -0.71(16)
C4 C5 C22 C21 179.15(9)
C2 C1 C22 C5 0.27(16)
C2 C1 C22 C21 -179.78(10)
C8 C21 C22 C5 -0.02(15)
C20 C21 C22 C5 -179.77(10)
C8 C21 C22 C1 -179.96(10)
C20 C21 C22 C1 0.28(16)
